data_1534954
loop_
_publ_author_name
'Haiges, R.'
'Boatz, J.A.'
'Bau, R.'
'Yousufuddin, M.'
'Schroer, T.'
'Schneider, S.'
'Christe, K.O.'

_publ_section_title
;
 Polyazide chemistry: the first binary group 6 azides, Mo (N3)6, W (N3)6,
 [Mo (N3)7]-, and [W (N3)7-, the [N W (N3)4]- and [N Mo (N3)4]-
;
_journal_name_full 'Angew. Chem. Int. ed.'
_journal_page_first 1860
_journal_page_last 1865
_journal_volume 44
_journal_year 2005
_chemical_formula_sum 'N18 W'
_chemical_name_systematic 'W (N3)6'
_space_group_IT_number 147
_symmetry_space_group_name_Hall '-P 3'
_symmetry_space_group_name_H-M 'P -3'
_cell_angle_alpha 90
_cell_angle_beta 90
_cell_angle_gamma 120
_cell_formula_units_Z 2
_cell_length_a 9.3962
_cell_length_b 9.3962
_cell_length_c 7.2225
_cell_volume 552.233
_citation_journal_id_ASTM ACIEF5
_cod_data_source_file Haiges_ACIEF5_2005_1496.cif
_cod_data_source_block N18W1
_cod_original_cell_volume 552.2335
_cod_original_formula_sum 'N18 W1'
_cod_database_code 1534954

loop_
_symmetry_equiv_pos_as_xyz
x,y,z
-y,x-y,z
-x+y,-x,z
-x,-y,-z
y,-x+y,-z
x-y,x,-z

loop_
_atom_site_label
_atom_site_type_symbol
_atom_site_fract_x
_atom_site_fract_y
_atom_site_fract_z
_atom_site_occupancy
_atom_site_U_iso_or_equiv
W1 W+6 0.3333 0.6667 1.007486 1 0.0
N2 N 0.11306 0.77988 1.16189 1 0.0
N5 N 0.35208 0.47172 0.69161 1 0.0
N1 N 0.2392 0.77209 1.15657 1 0.0
N4 N 0.40292 0.54335 0.83813 1 0.0
N3 N 0.00067 0.79257 1.1733 1 0.0
N6 N 0.3099 0.4023 0.5566 1 0.0
